data_7203314
loop_
_publ_author_name
'Carmen Paraschiv'
'Marius Andruh'
'Yves Journaux'
'Zdirad \<Zak'
'Nathalie Kyritsakas'
'Louis Ricard'

_publ_section_title
;
 Trinuclear magnetic clusters based on cyanide metal complexes:
 synthesis, crystal structures, and magnetic properties of four new
 [Mn<small><sup>II</sup></small><small><sub>2</sub></small>M<small><sup>III</sup></small>]
 complexes (M = Cr, Fe, Co)
;
_journal_issue 26
_journal_name_full 'Journal of Materials Chemistry'
_journal_page_first 2660
_journal_paper_doi 10.1039/b602055k
_journal_volume 16
_journal_year 2006
_chemical_formula_moiety 'C37 H42 Cr Mn2 N13 O5 S,1.5(O2)'
_chemical_formula_sum 'C37 H42 Cr Mn2 N13 O8 S'
_chemical_formula_weight 990.78
_chemical_name_systematic
;
?
;
_space_group_IT_number 2
_symmetry_cell_setting triclinic
_symmetry_space_group_name_Hall '-P 1'
_symmetry_space_group_name_H-M 'P -1'
_atom_sites_solution_hydrogens geom
_atom_sites_solution_primary direct
_atom_sites_solution_secondary difmap
_audit_creation_method SHELXL-97
_cell_angle_alpha 68.5041(11)
_cell_angle_beta 86.9896(11)
_cell_angle_gamma 78.3951(12)
_cell_formula_units_Z 1
_cell_length_a 9.7483(2)
_cell_length_b 11.5277(3)
_cell_length_c 11.6016(3)
_cell_measurement_reflns_used 8668
_cell_measurement_temperature 173(2)
_cell_measurement_theta_max 30.80
_cell_measurement_theta_min 2.59
_cell_volume 1187.93(5)
_computing_cell_refinement 'Bruker SMART'
_computing_data_collection 'Bruker SMART'
_computing_data_reduction 'Bruker SAINT'
_computing_molecular_graphics 'Bruker SHELXTL'
_computing_publication_material 'Bruker SHELXTL'
_computing_structure_refinement 'SHELXL-97 (Sheldrick, 1997)'
_computing_structure_solution 'SHELXS-97 (Sheldrick, 1990)'
_diffrn_ambient_temperature 173(2)
_diffrn_measured_fraction_theta_full 0.998
_diffrn_measured_fraction_theta_max 0.998
_diffrn_measurement_device_type 'CCD area detector'
_diffrn_measurement_method 'phi and omega scans'
_diffrn_radiation_monochromator graphite
_diffrn_radiation_source 'fine-focus sealed tube'
_diffrn_radiation_type MoK\a
_diffrn_radiation_wavelength 0.71073
_diffrn_reflns_av_R_equivalents 0.0305
_diffrn_reflns_av_sigmaI/netI 0.0205
_diffrn_reflns_limit_h_max 13
_diffrn_reflns_limit_h_min -13
_diffrn_reflns_limit_k_max 16
_diffrn_reflns_limit_k_min -16
_diffrn_reflns_limit_l_max 16
_diffrn_reflns_limit_l_min -16
_diffrn_reflns_number 58977
_diffrn_reflns_theta_full 30.80
_diffrn_reflns_theta_max 30.80
_diffrn_reflns_theta_min 1.89
_exptl_absorpt_coefficient_mu 0.852
_exptl_absorpt_correction_T_max 0.9121
_exptl_absorpt_correction_T_min 0.8618
_exptl_absorpt_correction_type multi-scan
_exptl_absorpt_process_details sadabs
_exptl_crystal_colour colorless
_exptl_crystal_density_diffrn 1.385
_exptl_crystal_density_meas 1.385
_exptl_crystal_density_method 'not measured'
_exptl_crystal_description quadratic
_exptl_crystal_F_000 509
_exptl_crystal_size_max 0.18
_exptl_crystal_size_mid 0.16
_exptl_crystal_size_min 0.11
_refine_diff_density_max 1.750
_refine_diff_density_min -1.021
_refine_diff_density_rms 0.175
_refine_ls_extinction_method none
_refine_ls_goodness_of_fit_ref 1.168
_refine_ls_hydrogen_treatment riding
_refine_ls_matrix_type full
_refine_ls_number_parameters 294
_refine_ls_number_reflns 7400
_refine_ls_number_restraints 0
_refine_ls_restrained_S_all 1.168
_refine_ls_R_factor_all 0.0687
_refine_ls_R_factor_gt 0.0560
_refine_ls_shift/su_max 0.002
_refine_ls_shift/su_mean 0.000
_refine_ls_structure_factor_coef Fsqd
_refine_ls_weighting_details 'calc w=1/[\s^2^(Fo^2^)+(0.1100P)^2^+0.8915P] where P=(Fo^2^+2Fc^2^)/3'
_refine_ls_weighting_scheme calc
_refine_ls_wR_factor_gt 0.1778
_refine_ls_wR_factor_ref 0.1910
_reflns_number_gt 6108
_reflns_number_total 7400
_reflns_threshold_expression >2sigma(I)
_cod_data_source_file b602055k.txt
_cod_data_source_block jmp110m
_cod_depositor_comments
;
The following automatic conversions were performed:
'_symmetry_cell_setting' value 'Triclinic' changed to 'triclinic'
according to '/home/saulius/struct/CIF-dictionaries/cif_core.dic'
dictionary named 'cif_core.dic' version 2.4.1 from 2010-06-29.

Automatic conversion script
Id: cif_fix_enum 1527 2010-12-29 10:47:43Z saulius 
;
_cod_original_sg_symbol_H-M P-1
_cod_database_code 7203314

loop_
_symmetry_equiv_pos_as_xyz
'x, y, z'
'-x, -y, -z'

loop_
_atom_site_label
_atom_site_type_symbol
_atom_site_fract_x
_atom_site_fract_y
_atom_site_fract_z
_atom_site_U_iso_or_equiv
_atom_site_adp_type
_atom_site_occupancy
_atom_site_symmetry_multiplicity
_atom_site_calc_flag
_atom_site_refinement_flags
_atom_site_disorder_assembly
_atom_site_disorder_group
Mn1 Mn 0.73563(4) 0.73104(3) 0.74450(3) 0.02412(12) Uani 1 1 d . . .
Cr1 Cr 0.5000 0.5000 0.5000 0.02083(13) Uani 1 2 d S . .
N1 N 0.5824(2) 0.7563(2) 0.88540(19) 0.0272(4) Uani 1 1 d . . .
C1 C 0.5779(3) 0.6586(3) 0.9923(2) 0.0312(5) Uani 1 1 d . . .
C2 C 0.4851(3) 0.6745(3) 1.0842(3) 0.0413(6) Uani 1 1 d . . .
H2 H 0.4797 0.6054 1.1595 0.050 Uiso 1 1 calc R . .
C3 C 0.4019(3) 0.7927(4) 1.0631(3) 0.0478(8) Uani 1 1 d . . .
H3 H 0.3388 0.8050 1.1247 0.057 Uiso 1 1 calc R . .
C4 C 0.4091(3) 0.8937(3) 0.9528(3) 0.0412(6) Uani 1 1 d . . .
H4 H 0.3528 0.9754 0.9382 0.049 Uiso 1 1 calc R . .
C5 C 0.5019(3) 0.8713(3) 0.8642(2) 0.0291(5) Uani 1 1 d . . .
C6 C 0.5237(3) 0.9710(2) 0.7423(2) 0.0290(5) Uani 1 1 d . . .
C7 C 0.4299(3) 1.0992(3) 0.7051(3) 0.0425(6) Uani 1 1 d . . .
H7A H 0.4483 1.1422 0.7599 0.064 Uiso 1 1 calc R . .
H7B H 0.3319 1.0895 0.7118 0.064 Uiso 1 1 calc R . .
H7C H 0.4482 1.1499 0.6194 0.064 Uiso 1 1 calc R . .
N2 N 0.6246(2) 0.93656(19) 0.67898(19) 0.0271(4) Uani 1 1 d . . .
C8 C 0.6655(3) 1.0221(2) 0.5597(3) 0.0345(5) Uani 1 1 d . . .
H8A H 0.6600 1.1078 0.5622 0.041 Uiso 1 1 calc R . .
H8B H 0.6013 1.0295 0.4929 0.041 Uiso 1 1 calc R . .
C9 C 0.8139(3) 0.9684(3) 0.5346(3) 0.0401(6) Uani 1 1 d . . .
H9A H 0.8376 1.0144 0.4480 0.048 Uiso 1 1 calc R . .
H9B H 0.8806 0.9778 0.5906 0.048 Uiso 1 1 calc R . .
O1 O 0.8224(2) 0.83578(18) 0.55599(19) 0.0358(4) Uani 1 1 d . . .
C10 C 0.9580(3) 0.7718(3) 0.5352(3) 0.0483(8) Uani 1 1 d . . .
H10A H 1.0309 0.7859 0.5822 0.058 Uiso 1 1 calc R . .
H10B H 0.9797 0.8042 0.4460 0.058 Uiso 1 1 calc R . .
C11 C 0.9535(3) 0.6316(3) 0.5792(3) 0.0446(7) Uani 1 1 d . . .
H11A H 0.8807 0.6173 0.5323 0.053 Uiso 1 1 calc R . .
H11B H 1.0452 0.5821 0.5676 0.053 Uiso 1 1 calc R . .
O2 O 0.9209(2) 0.59408(18) 0.70899(19) 0.0352(4) Uani 1 1 d . . .
C12 C 0.9007(3) 0.4653(3) 0.7645(3) 0.0377(6) Uani 1 1 d . . .
H12A H 0.9870 0.4057 0.7588 0.045 Uiso 1 1 calc R . .
H12B H 0.8233 0.4527 0.7212 0.045 Uiso 1 1 calc R . .
C13 C 0.8652(3) 0.4415(3) 0.8999(3) 0.0405(6) Uani 1 1 d . . .
H13A H 0.8343 0.3591 0.9377 0.049 Uiso 1 1 calc R . .
H13B H 0.9492 0.4378 0.9465 0.049 Uiso 1 1 calc R . .
N3 N 0.7533(3) 0.5446(2) 0.9060(2) 0.0330(4) Uani 1 1 d . . .
C14 C 0.6820(3) 0.5394(3) 1.0028(2) 0.0339(5) Uani 1 1 d . . .
C15 C 0.6987(4) 0.4288(3) 1.1233(3) 0.0486(8) Uani 1 1 d . . .
H15A H 0.7541 0.3535 1.1111 0.073 Uiso 1 1 calc R . .
H15B H 0.6062 0.4123 1.1538 0.073 Uiso 1 1 calc R . .
H15C H 0.7468 0.4484 1.1841 0.073 Uiso 1 1 calc R . .
N4 N 0.5948(2) 0.6644(2) 0.64546(19) 0.0281(4) Uani 1 1 d . . .
C16 C 0.5543(2) 0.6069(2) 0.5957(2) 0.0240(4) Uani 1 1 d . . .
C17 C 0.3424(3) 0.6509(2) 0.4028(2) 0.0273(4) Uani 1 1 d . . .
N5 N 0.2525(3) 0.7325(2) 0.3496(2) 0.0381(5) Uani 1 1 d . . .
C18 C 0.6480(2) 0.5687(2) 0.3710(2) 0.0265(4) Uani 1 1 d . . .
N6 N 0.7295(2) 0.6091(2) 0.3000(2) 0.0362(5) Uani 1 1 d . . .
N7 N 0.9015(5) 0.7920(4) 0.8259(4) 0.02412(12) Uani 0.50 1 d P . .
C19 C 0.9908(6) 0.8327(5) 0.8246(5) 0.0333(10) Uani 0.50 1 d P . .
S1 S 1.12558(17) 0.89817(16) 0.8133(2) 0.0586(5) Uani 0.50 1 d P . .
O5 O 0.8838(4) 0.7752(3) 0.8567(3) 0.02412(12) Uani 0.50 1 d P . .
O6 O 0.1928(3) 0.2021(3) 0.9183(2) 0.0551(6) Uani 1 1 d . . .
O7 O 0.9575(7) 0.1416(5) 0.8421(8) 0.106(3) Uani 0.50 1 d P . .

loop_
_atom_site_aniso_label
_atom_site_aniso_U_11
_atom_site_aniso_U_22
_atom_site_aniso_U_33
_atom_site_aniso_U_23
_atom_site_aniso_U_13
_atom_site_aniso_U_12
Mn1 0.02624(19) 0.02284(18) 0.02377(19) -0.00955(13) 0.00100(13) -0.00394(13)
Cr1 0.0223(2) 0.0204(2) 0.0203(2) -0.00902(18) -0.00102(17) -0.00179(17)
N1 0.0288(9) 0.0320(10) 0.0231(9) -0.0120(8) 0.0007(7) -0.0073(8)
C1 0.0334(12) 0.0383(13) 0.0223(10) -0.0086(9) -0.0020(9) -0.0114(10)
C2 0.0358(13) 0.0632(19) 0.0227(11) -0.0105(12) 0.0011(10) -0.0150(13)
C3 0.0314(13) 0.081(2) 0.0293(13) -0.0222(15) 0.0049(10) -0.0054(14)
C4 0.0306(12) 0.0586(18) 0.0337(13) -0.0222(13) 0.0001(10) 0.0029(12)
C5 0.0256(10) 0.0375(12) 0.0267(11) -0.0163(10) -0.0012(8) -0.0024(9)
C6 0.0299(11) 0.0269(11) 0.0321(12) -0.0146(9) -0.0020(9) -0.0015(9)
C7 0.0424(15) 0.0306(13) 0.0494(17) -0.0156(12) 0.0028(12) 0.0057(11)
N2 0.0295(9) 0.0242(9) 0.0281(10) -0.0101(7) 0.0002(8) -0.0048(7)
C8 0.0375(13) 0.0237(11) 0.0369(13) -0.0048(9) 0.0029(10) -0.0065(9)
C9 0.0366(13) 0.0314(13) 0.0464(16) -0.0058(11) 0.0111(12) -0.0120(11)
O1 0.0317(9) 0.0318(9) 0.0394(10) -0.0103(8) 0.0124(8) -0.0043(7)
C10 0.0360(14) 0.0515(18) 0.0501(18) -0.0154(14) 0.0194(13) -0.0031(13)
C11 0.0387(15) 0.0462(16) 0.0469(16) -0.0226(13) 0.0107(12) 0.0043(12)
O2 0.0340(9) 0.0313(9) 0.0402(10) -0.0160(8) 0.0012(8) -0.0008(7)
C12 0.0362(13) 0.0261(11) 0.0512(16) -0.0184(11) -0.0072(12) 0.0036(10)
C13 0.0472(15) 0.0240(11) 0.0449(15) -0.0092(10) -0.0124(12) 0.0021(10)
N3 0.0398(12) 0.0255(9) 0.0302(10) -0.0059(8) -0.0067(9) -0.0047(8)
C14 0.0455(14) 0.0299(12) 0.0251(11) -0.0048(9) -0.0080(10) -0.0124(10)
C15 0.077(2) 0.0360(14) 0.0284(13) -0.0028(11) -0.0050(14) -0.0178(15)
N4 0.0311(10) 0.0274(9) 0.0274(9) -0.0120(8) -0.0004(8) -0.0053(8)
C16 0.0242(10) 0.0238(10) 0.0231(10) -0.0088(8) 0.0008(8) -0.0024(8)
C17 0.0297(11) 0.0263(10) 0.0267(11) -0.0111(9) 0.0011(8) -0.0043(9)
N5 0.0360(11) 0.0343(11) 0.0369(12) -0.0092(9) -0.0030(9) 0.0025(9)
C18 0.0267(10) 0.0245(10) 0.0269(10) -0.0100(8) -0.0021(8) 0.0000(8)
N6 0.0319(11) 0.0390(12) 0.0343(11) -0.0116(9) 0.0057(9) -0.0040(9)
N7 0.02624(19) 0.02284(18) 0.02377(19) -0.00955(13) 0.00100(13) -0.00394(13)
C19 0.036(3) 0.028(2) 0.033(2) -0.0084(19) -0.007(2) -0.0016(19)
S1 0.0334(7) 0.0357(7) 0.1031(16) -0.0174(9) -0.0151(8) -0.0098(6)
O5 0.02624(19) 0.02284(18) 0.02377(19) -0.00955(13) 0.00100(13) -0.00394(13)
O6 0.0571(15) 0.0555(14) 0.0452(13) -0.0086(11) 0.0055(11) -0.0142(12)
O7 0.087(4) 0.035(2) 0.158(7) 0.028(3) -0.099(5) -0.025(3)

loop_
_atom_type_symbol
_atom_type_description
_atom_type_scat_dispersion_real
_atom_type_scat_dispersion_imag
_atom_type_scat_source
C C 0.0033 0.0016 'International Tables Vol C Tables 4.2.6.8 and 6.1.1.4'
H H 0.0000 0.0000 'International Tables Vol C Tables 4.2.6.8 and 6.1.1.4'
N N 0.0061 0.0033 'International Tables Vol C Tables 4.2.6.8 and 6.1.1.4'
O O 0.0106 0.0060 'International Tables Vol C Tables 4.2.6.8 and 6.1.1.4'
S S 0.1246 0.1234 'International Tables Vol C Tables 4.2.6.8 and 6.1.1.4'
Cr Cr 0.3209 0.6236 'International Tables Vol C Tables 4.2.6.8 and 6.1.1.4'
Mn Mn 0.3368 0.7283 'International Tables Vol C Tables 4.2.6.8 and 6.1.1.4'

loop_
_geom_angle_atom_site_label_1
_geom_angle_atom_site_label_2
_geom_angle_atom_site_label_3
_geom_angle
_geom_angle_site_symmetry_1
_geom_angle_site_symmetry_3
_geom_angle_publ_flag
N1 Mn1 O5 84.04(10) . . ?
N1 Mn1 N4 95.90(8) . . ?
O5 Mn1 N4 173.72(11) . . ?
N1 Mn1 N3 71.16(8) . . ?
O5 Mn1 N3 84.73(11) . . ?
N4 Mn1 N3 89.30(8) . . ?
N1 Mn1 N2 71.42(8) . . ?
O5 Mn1 N2 89.02(11) . . ?
N4 Mn1 N2 96.92(8) . . ?
N3 Mn1 N2 142.49(8) . . ?
N1 Mn1 N7 92.27(12) . . ?
O5 Mn1 N7 9.91(12) . . ?
N4 Mn1 N7 171.80(12) . . ?
N3 Mn1 N7 92.61(12) . . ?
N2 Mn1 N7 86.40(13) . . ?
N1 Mn1 O2 143.55(8) . . ?
O5 Mn1 O2 87.11(11) . . ?
N4 Mn1 O2 89.27(7) . . ?
N3 Mn1 O2 72.86(8) . . ?
N2 Mn1 O2 143.79(8) . . ?
N7 Mn1 O2 83.68(12) . . ?
N1 Mn1 O1 143.34(8) . . ?
O5 Mn1 O1 95.75(10) . . ?
N4 Mn1 O1 88.06(8) . . ?
N3 Mn1 O1 145.47(8) . . ?
N2 Mn1 O1 71.92(7) . . ?
N7 Mn1 O1 85.85(12) . . ?
O2 Mn1 O1 72.69(7) . . ?
C18 Cr1 C18 180.00(9) . 2_666 ?
C18 Cr1 C17 88.19(9) . 2_666 ?
C18 Cr1 C17 91.81(9) 2_666 2_666 ?
C18 Cr1 C17 91.81(9) . . ?
C18 Cr1 C17 88.19(9) 2_666 . ?
C17 Cr1 C17 179.999(2) 2_666 . ?
C18 Cr1 C16 87.25(9) . . ?
C18 Cr1 C16 92.75(9) 2_666 . ?
C17 Cr1 C16 89.47(9) 2_666 . ?
C17 Cr1 C16 90.53(9) . . ?
C18 Cr1 C16 92.75(9) . 2_666 ?
C18 Cr1 C16 87.25(9) 2_666 2_666 ?
C17 Cr1 C16 90.53(9) 2_666 2_666 ?
C17 Cr1 C16 89.46(9) . 2_666 ?
C16 Cr1 C16 179.999(1) . 2_666 ?
C5 N1 C1 121.7(2) . . ?
C5 N1 Mn1 118.80(16) . . ?
C1 N1 Mn1 119.38(17) . . ?
N1 C1 C2 120.0(3) . . ?
N1 C1 C14 114.2(2) . . ?
C2 C1 C14 125.7(3) . . ?
C3 C2 C1 118.7(3) . . ?
C3 C2 H2 120.7 . . ?
C1 C2 H2 120.7 . . ?
C2 C3 C4 120.8(3) . . ?
C2 C3 H3 119.6 . . ?
C4 C3 H3 119.6 . . ?
C3 C4 C5 117.8(3) . . ?
C3 C4 H4 121.1 . . ?
C5 C4 H4 121.1 . . ?
N1 C5 C4 121.0(3) . . ?
N1 C5 C6 114.9(2) . . ?
C4 C5 C6 124.1(2) . . ?
N2 C6 C7 125.9(2) . . ?
N2 C6 C5 115.2(2) . . ?
C7 C6 C5 118.9(2) . . ?
C6 C7 H7A 109.5 . . ?
C6 C7 H7B 109.5 . . ?
H7A C7 H7B 109.5 . . ?
C6 C7 H7C 109.5 . . ?
H7A C7 H7C 109.5 . . ?
H7B C7 H7C 109.5 . . ?
C6 N2 C8 123.2(2) . . ?
C6 N2 Mn1 119.29(17) . . ?
C8 N2 Mn1 117.34(16) . . ?
N2 C8 C9 108.5(2) . . ?
N2 C8 H8A 110.0 . . ?
C9 C8 H8A 110.0 . . ?
N2 C8 H8B 110.0 . . ?
C9 C8 H8B 110.0 . . ?
H8A C8 H8B 108.4 . . ?
O1 C9 C8 107.7(2) . . ?
O1 C9 H9A 110.2 . . ?
C8 C9 H9A 110.2 . . ?
O1 C9 H9B 110.2 . . ?
C8 C9 H9B 110.2 . . ?
H9A C9 H9B 108.5 . . ?
C10 O1 C9 114.0(2) . . ?
C10 O1 Mn1 112.83(18) . . ?
C9 O1 Mn1 111.72(16) . . ?
O1 C10 C11 106.8(2) . . ?
O1 C10 H10A 110.4 . . ?
C11 C10 H10A 110.4 . . ?
O1 C10 H10B 110.4 . . ?
C11 C10 H10B 110.4 . . ?
H10A C10 H10B 108.6 . . ?
O2 C11 C10 106.0(2) . . ?
O2 C11 H11A 110.5 . . ?
C10 C11 H11A 110.5 . . ?
O2 C11 H11B 110.5 . . ?
C10 C11 H11B 110.5 . . ?
H11A C11 H11B 108.7 . . ?
C12 O2 C11 113.9(2) . . ?
C12 O2 Mn1 110.85(16) . . ?
C11 O2 Mn1 111.89(16) . . ?
O2 C12 C13 107.4(2) . . ?
O2 C12 H12A 110.2 . . ?
C13 C12 H12A 110.2 . . ?
O2 C12 H12B 110.2 . . ?
C13 C12 H12B 110.2 . . ?
H12A C12 H12B 108.5 . . ?
N3 C13 C12 108.9(2) . . ?
N3 C13 H13A 109.9 . . ?
C12 C13 H13A 109.9 . . ?
N3 C13 H13B 109.9 . . ?
C12 C13 H13B 109.9 . . ?
H13A C13 H13B 108.3 . . ?
C14 N3 C13 123.6(2) . . ?
C14 N3 Mn1 119.65(19) . . ?
C13 N3 Mn1 115.96(18) . . ?
N3 C14 C15 125.6(3) . . ?
N3 C14 C1 115.2(2) . . ?
C15 C14 C1 119.1(3) . . ?
C14 C15 H15A 109.5 . . ?
C14 C15 H15B 109.5 . . ?
H15A C15 H15B 109.5 . . ?
C14 C15 H15C 109.5 . . ?
H15A C15 H15C 109.5 . . ?
H15B C15 H15C 109.5 . . ?
C16 N4 Mn1 161.81(19) . . ?
N4 C16 Cr1 174.7(2) . . ?
N5 C17 Cr1 178.2(2) . . ?
N6 C18 Cr1 178.6(2) . . ?
C19 N7 Mn1 156.0(4) . . ?
N7 C19 S1 176.4(5) . . ?
O5 C19 S1 169.0(5) . . ?
C19 O5 Mn1 131.5(3) . . ?

loop_
_geom_bond_atom_site_label_1
_geom_bond_atom_site_label_2
_geom_bond_distance
_geom_bond_site_symmetry_2
_geom_bond_publ_flag
Mn1 N1 2.215(2) . ?
Mn1 O5 2.240(4) . ?
Mn1 N4 2.243(2) . ?
Mn1 N3 2.257(2) . ?
Mn1 N2 2.258(2) . ?
Mn1 N7 2.259(5) . ?
Mn1 O2 2.2750(19) . ?
Mn1 O1 2.2886(19) . ?
Cr1 C18 2.077(2) . ?
Cr1 C18 2.077(2) 2_666 ?
Cr1 C17 2.080(2) 2_666 ?
Cr1 C17 2.080(2) . ?
Cr1 C16 2.087(2) . ?
Cr1 C16 2.087(2) 2_666 ?
N1 C5 1.340(3) . ?
N1 C1 1.342(3) . ?
C1 C2 1.401(4) . ?
C1 C14 1.504(4) . ?
C2 C3 1.380(5) . ?
C2 H2 0.9500 . ?
C3 C4 1.390(5) . ?
C3 H3 0.9500 . ?
C4 C5 1.395(4) . ?
C4 H4 0.9500 . ?
C5 C6 1.497(4) . ?
C6 N2 1.283(3) . ?
C6 C7 1.495(4) . ?
C7 H7A 0.9800 . ?
C7 H7B 0.9800 . ?
C7 H7C 0.9800 . ?
N2 C8 1.465(3) . ?
C8 C9 1.513(4) . ?
C8 H8A 0.9900 . ?
C8 H8B 0.9900 . ?
C9 O1 1.442(3) . ?
C9 H9A 0.9900 . ?
C9 H9B 0.9900 . ?
O1 C10 1.433(3) . ?
C10 C11 1.516(5) . ?
C10 H10A 0.9900 . ?
C10 H10B 0.9900 . ?
C11 O2 1.444(4) . ?
C11 H11A 0.9900 . ?
C11 H11B 0.9900 . ?
O2 C12 1.435(3) . ?
C12 C13 1.525(5) . ?
C12 H12A 0.9900 . ?
C12 H12B 0.9900 . ?
C13 N3 1.462(4) . ?
C13 H13A 0.9900 . ?
C13 H13B 0.9900 . ?
N3 C14 1.278(4) . ?
C14 C15 1.497(4) . ?
C15 H15A 0.9800 . ?
C15 H15B 0.9800 . ?
C15 H15C 0.9800 . ?
N4 C16 1.157(3) . ?
C17 N5 1.155(3) . ?
C18 N6 1.151(3) . ?
N7 C19 1.066(7) . ?
C19 O5 1.312(7) . ?
C19 S1 1.619(6) . ?
